data_7132371
loop_
_publ_author_name
'Yun, Yihan'
'Hou, Xueling'
'Yang, Zhihua'
'Li, Guangmao'
'Pan, Shilie'

_publ_section_title
;
 [RbSr<sub>3</sub>X][(BS<sub>3</sub>)<sub>2</sub>] (X = Cl, Br): two
 salt-inclusion thioborates with large birefringence and structure
 transformation from centrosymmetric to asymmetric.
;
_journal_issue 1
_journal_name_full 'Chemical communications (Cambridge, England)'
_journal_page_first 118
_journal_page_last 121
_journal_paper_doi 10.1039/d3cc05205b
_journal_volume 60
_journal_year 2023
_chemical_formula_moiety 'B2 Br Rb S6 Sr3'
_chemical_formula_sum 'B2 Br Rb S6 Sr3'
_chemical_formula_weight 642.22
_space_group_crystal_system orthorhombic
_space_group_IT_number 36
_space_group_name_Hall 'C 2c -2'
_space_group_name_H-M_alt 'C m c 21'
_atom_sites_solution_primary dual
_audit_creation_date 2023-09-06
_audit_creation_method
;
Olex2 1.3
(compiled 2020.11.12 svn.r5f609507 for OlexSys, GUI svn.r6408)
;
_audit_update_record
;
2023-10-08 deposited with the CCDC.	2023-11-17 downloaded from the CCDC.
;
_cell_angle_alpha 90
_cell_angle_beta 90
_cell_angle_gamma 90
_cell_formula_units_Z 4
_cell_length_a 15.044(4)
_cell_length_b 10.978(3)
_cell_length_c 7.8706(19)
_cell_measurement_reflns_used 8683
_cell_measurement_temperature 300.0
_cell_measurement_theta_max 27.53
_cell_measurement_theta_min 2.30
_cell_volume 1299.9(6)
_computing_cell_refinement 'SAINT V8.38A (Bruker, 2018)'
_computing_data_reduction 'SAINT V8.38A (Bruker, 2018)'
_computing_molecular_graphics 'Olex2 1.3 (Dolomanov et al., 2009)'
_computing_publication_material 'Olex2 1.3 (Dolomanov et al., 2009)'
_computing_structure_refinement 'SHELXL 2018/3 (Sheldrick, 2015)'
_computing_structure_solution 'SHELXT  (Sheldrick, 2015)'
_diffrn_ambient_temperature 300.0
_diffrn_measured_fraction_theta_full 0.946
_diffrn_measured_fraction_theta_max 0.957
_diffrn_measurement_device_type 'Bruker APEX-II CCD'
_diffrn_measurement_method '\f and \w scans'
_diffrn_radiation_type MoK\a
_diffrn_radiation_wavelength 0.71073
_diffrn_reflns_av_unetI/netI 0.0366
_diffrn_reflns_Laue_measured_fraction_full 0.946
_diffrn_reflns_Laue_measured_fraction_max 0.957
_diffrn_reflns_limit_h_max 19
_diffrn_reflns_limit_h_min 0
_diffrn_reflns_limit_k_max 14
_diffrn_reflns_limit_k_min 0
_diffrn_reflns_limit_l_max 10
_diffrn_reflns_limit_l_min -10
_diffrn_reflns_number 1491
_diffrn_reflns_point_group_measured_fraction_full 0.946
_diffrn_reflns_point_group_measured_fraction_max 0.957
_diffrn_reflns_theta_full 25.242
_diffrn_reflns_theta_max 27.527
_diffrn_reflns_theta_min 2.297
_diffrn_source_current 1.4
_diffrn_source_power 0.07
_diffrn_source_voltage 50.0
_diffrn_standards_number 0
_exptl_absorpt_coefficient_mu 19.972
_exptl_absorpt_correction_T_max 0.7456
_exptl_absorpt_correction_T_min 0.2217
_exptl_absorpt_correction_type none
_exptl_absorpt_process_details
;
SADABS-2016/2 (Bruker,2016/2) was used for absorption correction.
wR2(int) was 0.1760 before and 0.1018 after correction.
The Ratio of minimum to maximum transmission is 0.2973.
The \l/2 correction factor is Not present.
;
_exptl_crystal_colour 'clear light colourless'
_exptl_crystal_colour_lustre clear
_exptl_crystal_colour_modifier light
_exptl_crystal_colour_primary colourless
_exptl_crystal_density_diffrn 3.281
_exptl_crystal_description needle
_exptl_crystal_F_000 1168
_exptl_crystal_size_max 0.02
_exptl_crystal_size_mid 0.015
_exptl_crystal_size_min 0.01
_refine_diff_density_max 1.406
_refine_diff_density_min -1.422
_refine_diff_density_rms 0.390
_refine_ls_abs_structure_details
;
 Flack x determined using 680 quotients [(I+)-(I-)]/[(I+)+(I-)]
 (Parsons, Flack and Wagner, Acta Cryst. B69 (2013) 249-259).
;
_refine_ls_abs_structure_Flack 0.017(3)
_refine_ls_extinction_method none
_refine_ls_goodness_of_fit_ref 1.207
_refine_ls_hydrogen_treatment undef
_refine_ls_matrix_type full
_refine_ls_number_parameters 65
_refine_ls_number_reflns 1491
_refine_ls_number_restraints 1
_refine_ls_restrained_S_all 1.207
_refine_ls_R_factor_all 0.0223
_refine_ls_R_factor_gt 0.0222
_refine_ls_shift/su_max 0.000
_refine_ls_shift/su_mean 0.000
_refine_ls_structure_factor_coef Fsqd
_refine_ls_weighting_details 'w=1/[\s^2^(Fo^2^)+(0.0220P)^2^+1.3754P] where P=(Fo^2^+2Fc^2^)/3'
_refine_ls_weighting_scheme calc
_refine_ls_wR_factor_gt 0.0513
_refine_ls_wR_factor_ref 0.0514
_reflns_Friedel_coverage 0.859
_reflns_Friedel_fraction_full 0.947
_reflns_Friedel_fraction_max 0.957
_reflns_number_gt 1484
_reflns_number_total 1491
_reflns_threshold_expression 'I > 2\s(I)'
_cod_data_source_file d3cc05205b3.cif
_cod_data_source_block longtime
_cod_depositor_comments 'Adding full bibliography for 7132370--7132371.cif.'
_cod_database_code 7132371
_shelx_shelxl_version_number 2018/3
_shelx_space_group_comment
;
The symmetry employed for this shelxl refinement is uniquely defined
by the following loop, which should always be used as a source of
symmetry information in preference to the above space-group names.
They are only intended as comments.
;
_shelx_estimated_absorpt_t_max 0.825
_shelx_estimated_absorpt_t_min 0.691
_olex2_refinement_description
;
1. Twinned data refinement
 Scales: 0.527(9)
 0.473(9)
;
_olex2_submission_special_instructions 'No special instructions were received'

loop_
_space_group_symop_operation_xyz
'x, y, z'
'-x, -y, z+1/2'
'x, -y, z+1/2'
'-x, y, z'
'x+1/2, y+1/2, z'
'-x+1/2, -y+1/2, z+1/2'
'x+1/2, -y+1/2, z+1/2'
'-x+1/2, y+1/2, z'

loop_
_atom_site_label
_atom_site_type_symbol
_atom_site_fract_x
_atom_site_fract_y
_atom_site_fract_z
_atom_site_U_iso_or_equiv
_atom_site_adp_type
_atom_site_occupancy
_atom_site_site_symmetry_order
_atom_site_calc_flag
_atom_site_refinement_flags_posn
_atom_site_refinement_flags_adp
_atom_site_refinement_flags_occupancy
_atom_site_disorder_assembly
_atom_site_disorder_group
Sr1 Sr 1.000000 0.53631(5) 0.76990(7) 0.01439(15) Uani 1 2 d S T P . .
Sr2 Sr 0.71018(2) 0.69927(3) 0.26294(6) 0.01306(13) Uani 1 1 d . . . . .
Br2 Br 0.500000 0.65794(6) 0.23058(9) 0.02085(19) Uani 1 2 d S T P . .
Rb1 Rb 0.500000 0.35521(7) 0.28407(13) 0.0307(2) Uani 1 2 d S T P . .
S1 S 0.87907(9) 0.33883(11) 0.54732(15) 0.0144(2) Uani 1 1 d . . . . .
S2 S 0.86572(8) 0.61902(10) 0.50338(16) 0.0144(2) Uani 1 1 d . . . . .
S3 S 0.69952(8) 0.44843(12) 0.41678(18) 0.0197(3) Uani 1 1 d . . . . .
B1 B 0.8110(3) 0.4701(4) 0.4904(7) 0.0130(10) Uani 1 1 d . . . . .

loop_
_atom_site_aniso_label
_atom_site_aniso_U_11
_atom_site_aniso_U_22
_atom_site_aniso_U_33
_atom_site_aniso_U_23
_atom_site_aniso_U_13
_atom_site_aniso_U_12
Sr1 0.0132(3) 0.0180(3) 0.0120(3) 0.0010(3) 0.000 0.000
Sr2 0.0144(2) 0.0123(2) 0.01252(19) 0.00040(17) 0.00068(18) 0.00250(13)
Br2 0.0144(3) 0.0180(3) 0.0301(4) 0.0000(3) 0.000 0.000
Rb1 0.0224(3) 0.0219(3) 0.0479(5) -0.0106(3) 0.000 0.000
S1 0.0149(6) 0.0133(5) 0.0150(6) 0.0010(4) 0.0001(4) 0.0019(4)
S2 0.0149(5) 0.0112(5) 0.0171(5) -0.0014(4) -0.0021(4) -0.0005(4)
S3 0.0147(6) 0.0165(5) 0.0280(6) 0.0065(5) -0.0077(5) -0.0038(4)
B1 0.014(2) 0.013(2) 0.012(2) 0.0008(18) 0.0017(18) -0.0017(17)

loop_
_atom_type_symbol
_atom_type_description
_atom_type_scat_dispersion_real
_atom_type_scat_dispersion_imag
_atom_type_scat_source
B B 0.0013 0.0007 'International Tables Vol C Tables 4.2.6.8 and 6.1.1.4'
Br Br -0.2901 2.4595 'International Tables Vol C Tables 4.2.6.8 and 6.1.1.4'
Rb Rb -0.9393 2.9676 'International Tables Vol C Tables 4.2.6.8 and 6.1.1.4'
S S 0.1246 0.1234 'International Tables Vol C Tables 4.2.6.8 and 6.1.1.4'
Sr Sr -1.5307 3.2498 'International Tables Vol C Tables 4.2.6.8 and 6.1.1.4'

loop_
_geom_angle_atom_site_label_1
_geom_angle_atom_site_label_2
_geom_angle_atom_site_label_3
_geom_angle
_geom_angle_site_symmetry_1
_geom_angle_site_symmetry_3
_geom_angle_publ_flag
Br2 Sr1 Sr1 106.72(2) 6_665 2_765 ?
S1 Sr1 Sr1 112.74(3) 4_755 2_765 ?
S1 Sr1 Sr1 53.71(3) 2_765 2_765 ?
S1 Sr1 Sr1 112.74(3) . 2_765 ?
S1 Sr1 Sr1 53.71(3) 3_565 2_765 ?
S1 Sr1 Br2 126.89(3) 4_755 6_665 ?
S1 Sr1 Br2 68.34(3) 3_565 6_665 ?
S1 Sr1 Br2 126.89(3) . 6_665 ?
S1 Sr1 Br2 68.34(3) 2_765 6_665 ?
S1 Sr1 S1 164.22(3) 3_565 4_755 ?
S1 Sr1 S1 70.42(5) 2_765 3_565 ?
S1 Sr1 S1 109.39(4) 3_565 . ?
S1 Sr1 S1 164.22(3) 2_765 . ?
S1 Sr1 S1 109.39(4) 2_765 4_755 ?
S1 Sr1 S1 66.26(5) . 4_755 ?
S1 Sr1 S2 101.36(4) 2_765 3_565 ?
S1 Sr1 S2 101.36(4) 3_565 2_765 ?
S1 Sr1 S2 58.22(4) 3_565 3_565 ?
S1 Sr1 S2 58.22(4) 2_765 2_765 ?
S1 Sr1 B1 32.51(9) 3_565 3_565 ?
S1 Sr1 B1 98.09(9) 3_565 2_765 ?
S1 Sr1 B1 32.51(9) 2_765 2_765 ?
S1 Sr1 B1 136.62(9) 4_755 3_565 ?
S1 Sr1 B1 78.11(9) . 3_565 ?
S1 Sr1 B1 136.62(9) . 2_765 ?
S1 Sr1 B1 78.11(9) 4_755 2_765 ?
S1 Sr1 B1 98.09(9) 2_765 3_565 ?
S2 Sr1 Sr1 48.35(3) 3_565 2_765 ?
S2 Sr1 Sr1 48.35(3) 2_765 2_765 ?
S2 Sr1 Sr1 137.14(3) . 2_765 ?
S2 Sr1 Sr1 137.14(3) 4_755 2_765 ?
S2 Sr1 Br2 125.44(3) 2_765 6_665 ?
S2 Sr1 Br2 68.93(3) 4_755 6_665 ?
S2 Sr1 Br2 125.44(3) 3_565 6_665 ?
S2 Sr1 Br2 68.93(3) . 6_665 ?
S2 Sr1 S1 87.98(4) . 3_565 ?
S2 Sr1 S1 107.36(4) 2_765 . ?
S2 Sr1 S1 57.99(4) 4_755 4_755 ?
S2 Sr1 S1 136.75(4) 4_755 3_565 ?
S2 Sr1 S1 101.18(4) 4_755 . ?
S2 Sr1 S1 107.36(4) 3_565 4_755 ?
S2 Sr1 S1 87.98(4) 4_755 2_765 ?
S2 Sr1 S1 57.99(4) . . ?
S2 Sr1 S1 67.20(3) 2_765 4_755 ?
S2 Sr1 S1 136.75(4) . 2_765 ?
S2 Sr1 S1 101.18(4) . 4_755 ?
S2 Sr1 S1 67.20(3) 3_565 . ?
S2 Sr1 S2 164.94(3) 4_755 3_565 ?
S2 Sr1 S2 97.74(4) . 3_565 ?
S2 Sr1 S2 77.72(5) 2_765 3_565 ?
S2 Sr1 S2 97.74(4) 4_755 2_765 ?
S2 Sr1 S2 82.94(5) 4_755 . ?
S2 Sr1 S2 164.94(3) . 2_765 ?
S2 Sr1 B1 78.42(9) . 3_565 ?
S2 Sr1 B1 32.45(8) 3_565 3_565 ?
S2 Sr1 B1 158.37(9) . 2_765 ?
S2 Sr1 B1 103.12(9) 2_765 3_565 ?
S2 Sr1 B1 32.45(8) 2_765 2_765 ?
S2 Sr1 B1 103.12(9) 3_565 2_765 ?
S2 Sr1 B1 158.37(9) 4_755 3_565 ?
S2 Sr1 B1 78.42(9) 4_755 2_765 ?
B1 Sr1 Sr1 59.03(9) 2_765 2_765 ?
B1 Sr1 Sr1 59.03(9) 3_565 2_765 ?
B1 Sr1 Br2 93.94(8) 3_565 6_665 ?
B1 Sr1 Br2 93.94(8) 2_765 6_665 ?
B1 Sr1 B1 117.17(18) 2_765 3_565 ?
Sr2 Sr2 Sr2 134.85(2) 6_665 6_664 ?
Br2 Sr2 Sr2 112.819(19) . 6_665 ?
Br2 Sr2 Sr2 103.95(2) . 6_664 ?
Br2 Sr2 S3 123.72(3) . 8_655 ?
Br2 Sr2 B1 109.28(10) . 3_564 ?
Br2 Sr2 B1 111.89(9) . . ?
S1 Sr2 Sr2 108.17(3) 3_564 6_665 ?
S1 Sr2 Sr2 45.23(2) 3_564 6_664 ?
S1 Sr2 Sr2 46.33(3) 8_655 6_665 ?
S1 Sr2 Sr2 132.48(3) 8_655 6_664 ?
S1 Sr2 Br2 72.10(3) 8_655 . ?
S1 Sr2 Br2 138.59(3) 3_564 . ?
S1 Sr2 S1 147.26(2) 8_655 3_564 ?
S1 Sr2 S2 91.55(4) 8_655 . ?
S1 Sr2 S2 71.29(4) 3_564 . ?
S1 Sr2 S2 89.89(4) 8_655 6_664 ?
S1 Sr2 S3 150.56(4) 8_655 3_564 ?
S1 Sr2 S3 60.00(4) 3_564 3_564 ?
S1 Sr2 S3 88.57(3) 3_564 8_655 ?
S1 Sr2 S3 59.30(4) 8_655 8_655 ?
S1 Sr2 B1 79.86(9) 3_564 . ?
S1 Sr2 B1 100.43(9) 8_655 . ?
S1 Sr2 B1 173.93(9) 8_655 3_564 ?
S1 Sr2 B1 33.55(10) 3_564 3_564 ?
S2 Sr2 Sr2 114.89(3) . 6_664 ?
S2 Sr2 Sr2 47.27(3) 6_664 6_664 ?
S2 Sr2 Sr2 46.08(2) . 6_665 ?
S2 Sr2 Sr2 123.25(3) 6_664 6_665 ?
S2 Sr2 Br2 138.12(3) . . ?
S2 Sr2 Br2 70.89(3) 6_664 . ?
S2 Sr2 S1 91.62(4) 6_664 3_564 ?
S2 Sr2 S2 149.343(17) 6_664 . ?
S2 Sr2 S3 72.72(3) . 8_655 ?
S2 Sr2 S3 81.85(4) 6_664 8_655 ?
S2 Sr2 S3 114.34(3) . 3_564 ?
S2 Sr2 S3 75.08(4) 6_664 3_564 ?
S2 Sr2 B1 31.95(8) . . ?
S2 Sr2 B1 96.14(10) 6_664 3_564 ?
S2 Sr2 B1 83.59(10) . 3_564 ?
S2 Sr2 B1 169.68(9) 6_664 . ?
S3 Sr2 Sr2 47.61(3) 8_655 6_665 ?
S3 Sr2 Sr2 128.68(3) . 6_664 ?
S3 Sr2 Sr2 49.85(3) 3_564 6_664 ?
S3 Sr2 Sr2 83.27(3) . 6_665 ?
S3 Sr2 Sr2 160.08(3) 3_564 6_665 ?
S3 Sr2 Sr2 90.37(3) 8_655 6_664 ?
S3 Sr2 Br2 81.37(3) . . ?
S3 Sr2 Br2 79.03(3) 3_564 . ?
S3 Sr2 S1 98.16(4) . 8_655 ?
S3 Sr2 S1 98.11(4) . 3_564 ?
S3 Sr2 S2 62.63(3) . . ?
S3 Sr2 S2 147.17(4) . 6_664 ?
S3 Sr2 S3 82.84(2) . 3_564 ?
S3 Sr2 S3 129.42(5) . 8_655 ?
S3 Sr2 S3 139.68(4) 3_564 8_655 ?
S3 Sr2 B1 32.51(10) 3_564 3_564 ?
S3 Sr2 B1 31.32(9) . . ?
S3 Sr2 B1 95.47(9) 3_564 . ?
S3 Sr2 B1 76.40(9) . 3_564 ?
S3 Sr2 B1 103.59(9) 8_655 . ?
B1 Sr2 Sr2 53.35(9) 3_564 6_664 ?
B1 Sr2 Sr2 123.21(9) . 6_664 ?
B1 Sr2 Sr2 129.34(10) 3_564 6_665 ?
B1 Sr2 Sr2 65.59(8) . 6_665 ?
B1 Sr2 S3 122.12(10) 3_564 8_655 ?
B1 Sr2 B1 73.54(7) 3_564 . ?
Sr1 Br2 Rb1 97.62(3) 6_664 2_664 ?
Sr1 Br2 Rb1 86.63(2) 6_664 2_665 ?
Sr2 Br2 Sr1 81.472(14) . 6_664 ?
Sr2 Br2 Sr1 81.472(14) 4_655 6_664 ?
Sr2 Br2 Sr2 161.31(3) . 4_655 ?
Sr2 Br2 Rb1 97.498(15) 4_655 . ?
Sr2 Br2 Rb1 85.714(16) . 2_665 ?
Sr2 Br2 Rb1 94.889(16) . 2_664 ?
Sr2 Br2 Rb1 94.888(16) 4_655 2_664 ?
Sr2 Br2 Rb1 85.714(16) 4_655 2_665 ?
Sr2 Br2 Rb1 97.498(14) . . ?
Rb1 Br2 Sr1 167.51(3) . 6_664 ?
Rb1 Br2 Rb1 80.88(2) . 2_665 ?
Rb1 Br2 Rb1 175.75(3) 2_664 2_665 ?
Rb1 Br2 Rb1 94.87(3) . 2_664 ?
Sr1 Rb1 Sr2 139.927(13) 6_654 . ?
Sr1 Rb1 Sr2 68.528(12) 6_654 5_445 ?
Sr1 Rb1 Sr2 68.528(12) 6_654 8_645 ?
Sr2 Rb1 Sr2 71.454(17) 8_645 . ?
Sr2 Rb1 Sr2 136.94(2) 5_445 8_645 ?
Sr2 Rb1 Sr2 151.103(17) 5_445 . ?
Br2 Rb1 Sr1 171.29(3) . 6_654 ?
Br2 Rb1 Sr1 89.13(2) 2_665 6_654 ?
Br2 Rb1 Sr2 91.172(16) 2_665 5_445 ?
Br2 Rb1 Sr2 93.737(19) 2_665 . ?
Br2 Rb1 Sr2 110.971(13) . 5_445 ?
Br2 Rb1 Sr2 40.136(13) . . ?
Br2 Rb1 Sr2 110.971(13) . 8_645 ?
Br2 Rb1 Sr2 91.172(16) 2_665 8_645 ?
Br2 Rb1 Br2 99.57(3) . 2_665 ?
Br2 Rb1 S1 123.95(4) . 7_454 ?
Br2 Rb1 S1 123.95(4) . 6_654 ?
Br2 Rb1 S2 138.70(3) . 8_645 ?
Br2 Rb1 S2 138.70(3) . 5_445 ?
Br2 Rb1 S2 60.45(3) 2_665 5_445 ?
Br2 Rb1 S2 60.45(3) 2_665 8_645 ?
S1 Rb1 Sr1 49.66(3) 7_454 6_654 ?
S1 Rb1 Sr1 49.66(3) 6_654 6_654 ?
S1 Rb1 Sr2 104.60(3) 7_454 8_645 ?
S1 Rb1 Sr2 41.07(2) 6_654 8_645 ?
S1 Rb1 Sr2 104.60(3) 6_654 5_445 ?
S1 Rb1 Sr2 96.87(3) 6_654 . ?
S1 Rb1 Sr2 41.07(2) 7_454 5_445 ?
S1 Rb1 Sr2 144.43(4) 7_454 . ?
S1 Rb1 Br2 121.83(3) 7_454 2_665 ?
S1 Rb1 Br2 121.83(3) 6_654 2_665 ?
S1 Rb1 S1 65.47(5) 7_454 6_654 ?
S1 Rb1 S2 61.38(3) 7_454 5_445 ?
S1 Rb1 S2 96.29(4) 7_454 8_645 ?
S1 Rb1 S2 96.29(4) 6_654 5_445 ?
S1 Rb1 S2 61.38(3) 6_654 8_645 ?
S2 Rb1 Sr1 46.68(2) 8_645 6_654 ?
S2 Rb1 Sr1 46.68(2) 5_445 6_654 ?
S2 Rb1 Sr2 41.86(2) 5_445 5_445 ?
S2 Rb1 Sr2 105.52(3) 8_645 5_445 ?
S2 Rb1 Sr2 101.65(3) 8_645 . ?
S2 Rb1 Sr2 105.52(3) 5_445 8_645 ?
S2 Rb1 Sr2 41.86(2) 8_645 8_645 ?
S2 Rb1 Sr2 154.16(3) 5_445 . ?
S2 Rb1 S2 65.93(4) 5_445 8_645 ?
S3 Rb1 Sr1 108.33(3) 4_655 6_654 ?
S3 Rb1 Sr1 108.33(3) . 6_654 ?
S3 Rb1 Sr2 163.60(4) 4_655 8_645 ?
S3 Rb1 Sr2 44.50(3) . 8_645 ?
S3 Rb1 Sr2 163.60(4) . 5_445 ?
S3 Rb1 Sr2 44.50(3) 4_655 5_445 ?
S3 Rb1 Sr2 110.63(3) 4_655 . ?
S3 Rb1 Sr2 36.77(2) . . ?
S3 Rb1 Br2 74.65(3) 4_655 . ?
S3 Rb1 Br2 74.65(3) . . ?
S3 Rb1 Br2 72.54(3) . 2_665 ?
S3 Rb1 Br2 72.54(3) 4_655 2_665 ?
S3 Rb1 S1 83.18(4) 4_655 7_454 ?
S3 Rb1 S1 148.59(4) 4_655 6_654 ?
S3 Rb1 S1 148.59(4) . 7_454 ?
S3 Rb1 S1 83.18(4) . 6_654 ?
S3 Rb1 S2 123.90(4) . 5_445 ?
S3 Rb1 S2 123.90(4) 4_655 8_645 ?
S3 Rb1 S2 65.13(3) 4_655 5_445 ?
S3 Rb1 S2 65.13(3) . 8_645 ?
S3 Rb1 S3 128.05(6) . 4_655 ?
Sr1 S1 Sr1 76.47(3) 2_764 . ?
Sr1 S1 Rb1 110.28(4) 2_764 6_655 ?
Sr1 S1 Rb1 79.94(4) . 6_655 ?
Sr2 S1 Sr1 156.17(5) 3_565 2_764 ?
Sr2 S1 Sr1 87.94(4) 8_645 2_764 ?
Sr2 S1 Sr1 164.04(4) 8_645 . ?
Sr2 S1 Sr1 104.42(4) 3_565 . ?
Sr2 S1 Sr2 88.44(4) 8_645 3_565 ?
Sr2 S1 Rb1 109.20(4) 8_645 6_655 ?
Sr2 S1 Rb1 93.15(4) 3_565 6_655 ?
B1 S1 Sr1 85.51(16) . . ?
B1 S1 Sr1 79.09(16) . 2_764 ?
B1 S1 Sr2 77.26(17) . 3_565 ?
B1 S1 Sr2 88.23(17) . 8_645 ?
B1 S1 Rb1 160.05(17) . 6_655 ?
Sr1 S2 Sr1 79.59(3) . 2_764 ?
Sr1 S2 Sr2 173.12(5) . . ?
Sr1 S2 Sr2 88.98(4) . 6_665 ?
Sr1 S2 Rb1 99.63(4) . 5 ?
Sr1 S2 Rb1 76.30(3) 2_764 5 ?
Sr2 S2 Sr1 105.82(4) . 2_764 ?
Sr2 S2 Sr1 162.89(4) 6_665 2_764 ?
Sr2 S2 Sr2 86.65(3) 6_665 . ?
Sr2 S2 Rb1 93.31(4) 6_665 5 ?
Sr2 S2 Rb1 85.94(3) . 5 ?
B1 S2 Sr1 94.03(17) . . ?
B1 S2 Sr1 77.15(16) . 2_764 ?
B1 S2 Sr2 83.21(17) . . ?
B1 S2 Sr2 116.67(17) . 6_665 ?
B1 S2 Rb1 147.27(17) . 5 ?
Sr2 S3 Sr2 82.54(3) 3_565 8_645 ?
Sr2 S3 Sr2 126.23(5) . 8_645 ?
Sr2 S3 Sr2 144.01(5) . 3_565 ?
Sr2 S3 Rb1 90.07(4) 8_645 . ?
Sr2 S3 Rb1 101.67(4) . . ?
Sr2 S3 Rb1 99.05(4) 3_565 . ?
B1 S3 Sr2 75.09(16) . 3_565 ?
B1 S3 Sr2 80.94(16) . 8_645 ?
B1 S3 Sr2 87.65(16) . . ?
B1 S3 Rb1 169.78(16) . . ?
Sr1 B1 Sr2 96.92(13) 2_764 . ?
Sr2 B1 Sr1 137.49(16) 3_565 2_764 ?
Sr2 B1 Sr2 124.17(16) 3_565 . ?
S1 B1 Sr1 68.41(16) . 2_764 ?
S1 B1 Sr2 69.18(15) . 3_565 ?
S1 B1 Sr2 162.4(2) . . ?
S1 B1 S2 116.0(3) . . ?
S2 B1 Sr1 70.40(16) . 2_764 ?
S2 B1 Sr2 64.83(15) . . ?
S2 B1 Sr2 133.6(2) . 3_565 ?
S3 B1 Sr1 128.9(2) . 2_764 ?
S3 B1 Sr2 61.03(15) . . ?
S3 B1 Sr2 72.40(16) . 3_565 ?
S3 B1 S1 120.1(3) . . ?
S3 B1 S2 123.9(3) . . ?

loop_
_geom_bond_atom_site_label_1
_geom_bond_atom_site_label_2
_geom_bond_distance
_geom_bond_site_symmetry_2
_geom_bond_publ_flag
Sr1 Sr1 4.0152(10) 2_765 ?
Sr1 Br2 3.3709(12) 6_665 ?
Sr1 S1 3.1554(14) 3_565 ?
Sr1 S1 3.3285(14) . ?
Sr1 S1 3.3286(14) 4_755 ?
Sr1 S1 3.1554(14) 2_765 ?
Sr1 S2 3.0505(14) . ?
Sr1 S2 3.2196(13) 3_565 ?
Sr1 S2 3.0505(14) 4_755 ?
Sr1 S2 3.2196(13) 2_765 ?
Sr1 B1 3.332(5) 2_765 ?
Sr1 B1 3.332(5) 3_565 ?
Sr2 Sr2 4.2618(9) 6_665 ?
Sr2 Sr2 4.2618(9) 6_664 ?
Sr2 Br2 3.2045(9) . ?
Sr2 S1 3.0265(14) 8_655 ?
Sr2 S1 3.0840(15) 3_564 ?
Sr2 S2 3.0752(13) 6_664 ?
Sr2 S2 3.1358(14) . ?
Sr2 S3 3.0125(14) . ?
Sr2 S3 3.2854(16) 8_655 ?
Sr2 S3 3.1746(15) 3_564 ?
Sr2 B1 3.218(5) 3_564 ?
Sr2 B1 3.440(5) . ?
Br2 Rb1 4.3587(16) 2_665 ?
Br2 Rb1 3.3500(13) . ?
Br2 Rb1 3.5172(15) 2_664 ?
Rb1 S1 3.3645(15) 6_654 ?
Rb1 S1 3.3645(15) 7_454 ?
Rb1 S2 3.7127(16) 5_445 ?
Rb1 S2 3.7127(16) 8_645 ?
Rb1 S3 3.3389(14) . ?
Rb1 S3 3.3390(14) 4_655 ?
S1 B1 1.824(5) . ?
S2 B1 1.834(5) . ?
S3 B1 1.790(5) . ?

loop_
_geom_torsion_atom_site_label_1
_geom_torsion_atom_site_label_2
_geom_torsion_atom_site_label_3
_geom_torsion_atom_site_label_4
_geom_torsion
_geom_torsion_site_symmetry_1
_geom_torsion_site_symmetry_2
_geom_torsion_site_symmetry_3
_geom_torsion_site_symmetry_4
_geom_torsion_publ_flag
Sr1 S1 B1 Sr1 77.07(4) . . . 2_764 ?
Sr1 S1 B1 Sr2 177.04(7) 2_764 . . 3_565 ?
Sr1 S1 B1 Sr2 112.0(8) . . . . ?
Sr1 S1 B1 Sr2 -105.89(5) . . . 3_565 ?
Sr1 S1 B1 Sr2 35.0(8) 2_764 . . . ?
Sr1 S1 B1 S2 23.6(2) . . . . ?
Sr1 S1 B1 S2 -53.5(2) 2_764 . . . ?
Sr1 S1 B1 S3 -159.5(3) . . . . ?
Sr1 S1 B1 S3 123.5(3) 2_764 . . . ?
Sr1 S2 B1 Sr1 -78.35(5) . . . 2_764 ?
Sr1 S2 B1 Sr2 59.5(3) . . . 3_565 ?
Sr1 S2 B1 Sr2 137.9(3) 2_764 . . 3_565 ?
Sr1 S2 B1 Sr2 173.66(5) . . . . ?
Sr1 S2 B1 Sr2 -107.98(6) 2_764 . . . ?
Sr1 S2 B1 S1 52.5(2) 2_764 . . . ?
Sr1 S2 B1 S1 -25.8(3) . . . . ?
Sr1 S2 B1 S3 -124.3(3) 2_764 . . . ?
Sr1 S2 B1 S3 157.3(3) . . . . ?
Sr2 S1 B1 Sr1 -177.04(7) 3_565 . . 2_764 ?
Sr2 S1 B1 Sr1 -88.24(5) 8_645 . . 2_764 ?
Sr2 S1 B1 Sr2 88.80(5) 8_645 . . 3_565 ?
Sr2 S1 B1 Sr2 -53.3(8) 8_645 . . . ?
Sr2 S1 B1 Sr2 -142.1(8) 3_565 . . . ?
Sr2 S1 B1 S2 129.4(3) 3_565 . . . ?
Sr2 S1 B1 S2 -141.8(3) 8_645 . . . ?
Sr2 S1 B1 S3 35.2(3) 8_645 . . . ?
Sr2 S1 B1 S3 -53.6(3) 3_565 . . . ?
Sr2 S2 B1 Sr1 107.98(6) . . . 2_764 ?
Sr2 S2 B1 Sr1 -169.24(7) 6_665 . . 2_764 ?
Sr2 S2 B1 Sr2 -114.2(3) . . . 3_565 ?
Sr2 S2 B1 Sr2 -31.4(4) 6_665 . . 3_565 ?
Sr2 S2 B1 Sr2 82.78(10) 6_665 . . . ?
Sr2 S2 B1 S1 -116.7(2) 6_665 . . . ?
Sr2 S2 B1 S1 160.5(3) . . . . ?
Sr2 S2 B1 S3 -16.3(3) . . . . ?
Sr2 S2 B1 S3 66.4(3) 6_665 . . . ?
Sr2 S3 B1 Sr1 137.5(3) 3_565 . . 2_764 ?
Sr2 S3 B1 Sr1 -74.4(2) . . . 2_764 ?
Sr2 S3 B1 Sr1 52.9(2) 8_645 . . 2_764 ?
Sr2 S3 B1 Sr2 148.11(7) . . . 3_565 ?
Sr2 S3 B1 Sr2 127.27(6) 8_645 . . . ?
Sr2 S3 B1 Sr2 -84.63(5) 8_645 . . 3_565 ?
Sr2 S3 B1 Sr2 -148.11(7) 3_565 . . . ?
Sr2 S3 B1 S1 -159.8(3) . . . . ?
Sr2 S3 B1 S1 52.1(3) 3_565 . . . ?
Sr2 S3 B1 S1 -32.5(3) 8_645 . . . ?
Sr2 S3 B1 S2 -131.2(3) 3_565 . . . ?
Sr2 S3 B1 S2 16.9(3) . . . . ?
Sr2 S3 B1 S2 144.2(3) 8_645 . . . ?
Rb1 S1 B1 Sr1 120.2(5) 6_655 . . 2_764 ?
Rb1 S1 B1 Sr2 -62.8(5) 6_655 . . 3_565 ?
Rb1 S1 B1 Sr2 155.2(4) 6_655 . . . ?
Rb1 S1 B1 S2 66.7(6) 6_655 . . . ?
Rb1 S1 B1 S3 -116.3(4) 6_655 . . . ?
Rb1 S2 B1 Sr1 36.5(3) 5 . . 2_764 ?
Rb1 S2 B1 Sr2 174.32(7) 5 . . 3_565 ?
Rb1 S2 B1 Sr2 -71.5(3) 5 . . . ?
Rb1 S2 B1 S1 89.0(4) 5 . . . ?
Rb1 S2 B1 S3 -87.9(4) 5 . . . ?
Rb1 S3 B1 Sr1 81.6(10) . . . 2_764 ?
Rb1 S3 B1 Sr2 155.9(10) . . . . ?
Rb1 S3 B1 Sr2 -56.0(10) . . . 3_565 ?
Rb1 S3 B1 S1 -3.9(12) . . . . ?
Rb1 S3 B1 S2 172.8(7) . . . . ?

loop_
_twin_individual_id
_twin_individual_mass_fraction_refined
1 0.527(9)
2 0.473(9)
